data_9008287
loop_
_publ_author_name
'Evans, H. T.'

_publ_section_title
;
 The crystal structures of low chalocite and djurleite
;
_journal_name_full 'Zeitschrift fur Kristallographie'
_journal_page_first 299
_journal_page_last 320
_journal_volume 150
_journal_year 1979
_chemical_compound_source 'Bristol Connecticut, USA'
_chemical_formula_sum 'Cu2 S'
_chemical_name_mineral Chalcocite
_space_group_IT_number 14
_symmetry_space_group_name_Hall '-P 2ybc'
_symmetry_space_group_name_H-M 'P 1 21/c 1'
_cell_angle_alpha 90
_cell_angle_beta 116.35
_cell_angle_gamma 90
_cell_length_a 15.246
_cell_length_b 11.884
_cell_length_c 13.494
_cell_formula_units_Z 48
_cell_volume 2190.864
_database_code_amcsd 0010817
_exptl_crystal_density_diffrn 5.790
_cod_database_code 9008287

loop_
_space_group_symop_operation_xyz
x,y,z
x,1/2-y,1/2+z
-x,1/2+y,1/2-z
-x,-y,-z

loop_
_atom_site_aniso_label
_atom_site_aniso_U_11
_atom_site_aniso_U_22
_atom_site_aniso_U_33
_atom_site_aniso_U_12
_atom_site_aniso_U_13
_atom_site_aniso_U_23
Cu1 0.02500 0.01800 0.03000 -0.00300 0.01800 -0.00200
Cu2 0.03000 0.01800 0.03500 0.00800 0.02400 0.00600
Cu3 0.02000 0.02400 0.03300 -0.00100 0.01700 0.00000
Cu4 0.02400 0.01800 0.02500 -0.00100 0.01500 -0.00200
Cu5 0.03600 0.02000 0.03500 0.00600 0.01300 0.00000
Cu6 0.02100 0.02400 0.02700 0.00200 0.01200 0.00000
Cu7 0.03400 0.04100 0.02200 -0.00700 0.02000 -0.00500
Cu8 0.03100 0.02500 0.02700 -0.00500 0.01400 -0.00300
Cu9 0.04500 0.02400 0.03000 -0.00100 0.02900 0.00100
Cu10 0.02300 0.02600 0.03700 -0.00100 0.02000 0.00300
Cu11 0.03200 0.02200 0.02000 -0.00600 0.01500 -0.00100
Cu12 0.04100 0.02800 0.02200 0.00800 0.02100 -0.00400
Cu13 0.03200 0.02400 0.01900 0.00200 0.01400 0.00100
Cu14 0.03900 0.04300 0.02300 -0.00900 0.01900 0.00400
Cu15 0.10300 0.05900 0.10600 0.04800 0.10100 0.06000
Cu16 0.03700 0.02800 0.02000 -0.00300 0.01900 0.00100
Cu17 0.04300 0.05100 0.02300 -0.02100 0.02400 -0.01100
Cu18 0.03400 0.02700 0.02100 0.00700 0.02000 -0.00300
Cu19 0.09200 0.04800 0.02100 0.02700 0.01100 -0.01100
Cu20 0.05400 0.02600 0.02900 0.00200 0.03000 0.00200
Cu21 0.02500 0.01500 0.03400 0.00800 0.01500 0.00100
Cu22 0.03800 0.03600 0.02500 0.01900 0.02400 0.00900
Cu23 0.04000 0.03800 0.02000 0.01900 0.02200 0.00700
Cu24 0.03000 0.01700 0.03900 0.00400 0.01700 0.00500
S1 0.01800 0.02200 0.01700 0.00800 0.01000 -0.00200
S2 0.01600 0.01000 0.01700 0.00200 0.00800 0.00100
S3 0.01600 0.01100 0.00900 -0.00100 0.00900 -0.00100
S4 0.01300 0.01500 0.02600 -0.00400 0.01500 0.00100
S5 0.02000 0.01100 0.02000 -0.00300 0.01400 0.00300
S6 0.01500 0.02200 0.01000 -0.00100 0.00600 0.00200
S7 0.01800 0.01300 0.02300 0.00000 0.01700 -0.00100
S8 0.01500 0.01700 0.00900 0.00500 0.00900 -0.00300
S9 0.01400 0.02100 0.01100 0.00500 0.00400 0.00100
S10 0.01000 0.01300 0.01400 0.00400 0.00400 0.00100
S11 0.01400 0.01400 0.01400 -0.00100 0.00900 -0.00500
S12 0.01400 0.01600 0.01700 0.00000 0.00700 0.00200

loop_
_atom_site_label
_atom_site_fract_x
_atom_site_fract_y
_atom_site_fract_z
Cu1 0.86450 0.24960 0.29270
Cu2 0.61710 0.07400 0.67650
Cu3 0.61020 0.09160 0.16770
Cu4 0.36280 0.24000 0.07310
Cu5 0.12760 0.08490 0.94510
Cu6 0.10650 0.07830 0.44290
Cu7 0.93450 0.12330 0.99230
Cu8 0.94140 0.14120 0.50990
Cu9 0.76150 0.25040 0.41090
Cu10 0.44290 0.14770 0.93480
Cu11 0.42540 0.12290 0.43880
Cu12 0.25780 0.23570 0.85070
Cu13 0.82090 0.03580 0.68300
Cu14 0.78300 0.06240 0.16710
Cu15 0.02610 0.20450 0.77220
Cu16 0.50260 0.07950 0.28340
Cu17 0.30220 0.04340 0.62300
Cu18 0.30500 0.04310 0.13390
Cu19 0.52430 0.20820 0.75430
Cu20 0.99920 0.08560 0.21660
Cu21 0.62270 0.10320 0.95310
Cu22 0.70370 0.19440 0.56590
Cu23 0.20280 0.20690 0.13980
Cu24 0.13080 0.09660 0.67910
S1 0.95750 0.08290 0.84220
S2 0.94130 0.07680 0.34620
S3 0.79400 0.08240 0.50680
S4 0.79170 0.08170 0.00600
S5 0.44910 0.08830 0.61330
S6 0.44440 0.07260 0.09570
S7 0.29990 0.07810 0.78680
S8 0.28430 0.08320 0.28690
S9 0.69600 0.24810 0.72200
S10 0.54790 0.22370 0.41670
S11 0.19700 0.23840 0.47660
S12 0.04830 0.23240 0.13320

loop_
_cod_related_entry_id
_cod_related_entry_database
_cod_related_entry_code
1 AMCSD 0010817
